data_1010969
loop_
_publ_author_name
'Klement, R'

_publ_section_title
;
Isomorpher Ersatz des Phosphors in Apatiten durch Silicium und Schwefel
;
_journal_coden_ASTM NATWAY
_journal_name_full Naturwissenschaften
_journal_page_first 57
_journal_page_last 58
_journal_volume 27
_journal_year 1939
_chemical_formula_structural 'Ca10 Si3 S3 O24 F2'
_chemical_formula_sum 'Ca10 F2 O24 S3 Si3'
_chemical_name_mineral Ellestadite
_chemical_name_systematic 'Calcium thiosilicate fluoride *'
_cod_database_code 1010969

loop_
_atom_site_label
_atom_site_fract_x
_atom_site_fract_y
_atom_site_fract_z
? ? ? ?

_journal_paper_doi 10.1007/BF01488937
